data_2243603
loop_
_publ_author_name
'Nguyen, Xuan Tu'
'Le, Thuy Quynh'
'Bui Thi, Tra My'
'Mac, Dinh Hung'
'Bui, Thai Thanh Thu'

_publ_section_title
;
 Synthesis and crystal structure of peptide dimethyl biphenyl hybrid
 C~52~H~60~N~6~O~10~&#x00B7;0.25H~2~O
;
_journal_coeditor_code VM2240
_journal_issue 10
_journal_name_full 'Acta Crystallographica Section E'
_journal_page_first 1675
_journal_page_last 1678
_journal_paper_doi 10.1107/S2056989020012931
_journal_volume 76
_journal_year 2020
_chemical_absolute_configuration R
_chemical_formula_iupac 'C52 H60 N6 O10, 0.25H2 O'
_chemical_formula_moiety 'C52 H60 N6 O10, 0.25(H2 O)'
_chemical_formula_sum 'C52 H60.5 N6 O10.25'
_chemical_formula_weight 933.56
_chemical_name_systematic
'Dimethyl 2,2'-[((2<i>S</i>,2'<i>S</i>)-2,2'-{[(2<i>S</i>,2'<i>S</i>)-1,1'-(6,6'-dimethyl-[1,1'-biphenyl]-2,2'-dicarbonyl)bis(pyrrolidine-1,2-diyl-2-carbonyl)]bis(azanediyl)}bis(3-phenylpropanoyl))bis(azanediyl)](2<i>S</i>,2'<i>S</i>)-dipropionate'
_space_group_crystal_system monoclinic
_space_group_IT_number 5
_space_group_name_Hall 'C 2y'
_space_group_name_H-M_alt 'C 1 2 1'
_atom_sites_solution_hydrogens mixed
_atom_sites_solution_primary dual
_audit_creation_method
;
Olex2 1.2
(compiled 2018.05.29 svn.r3508 for OlexSys, GUI svn.r5506)
;
_cell_angle_alpha 90
_cell_angle_beta 99.999(3)
_cell_angle_gamma 90
_cell_formula_units_Z 4
_cell_length_a 27.505(3)
_cell_length_b 12.3814(12)
_cell_length_c 14.6346(14)
_cell_measurement_reflns_used 9371
_cell_measurement_temperature 100.0
_cell_measurement_theta_max 25.747
_cell_measurement_theta_min 2.792
_cell_volume 4908.1(9)
_computing_cell_refinement
;
SAINT (Bruker, 2013)
;
_computing_data_collection
;
APEX22 (Bruker 2013)
;
_computing_data_reduction
;
SAINT (Bruker, 2013)
;
_computing_molecular_graphics
;
<i>OLEX2</i> (Dolomanov <i>et al.</i>,  2009)
;
_computing_publication_material
;
<i>OLEX2</i> (Dolomanov <i>et al.</i>,  2009)
;
_computing_structure_refinement
;
ShelXL (Sheldrick, 2015b)
;
_computing_structure_solution
;
ShelXT (Sheldrick, 2015a)
;
_diffrn_ambient_temperature 100.0
_diffrn_measured_fraction_theta_full 0.998
_diffrn_measured_fraction_theta_max 0.997
_diffrn_measurement_device_type 'Bruker D8 Quest CMOS'
_diffrn_measurement_method '\f and \w scans'
_diffrn_radiation_type MoK\a
_diffrn_radiation_wavelength 0.71073
_diffrn_reflns_av_R_equivalents 0.0619
_diffrn_reflns_av_unetI/netI 0.0308
_diffrn_reflns_limit_h_max 33
_diffrn_reflns_limit_h_min -33
_diffrn_reflns_limit_k_max 15
_diffrn_reflns_limit_k_min -15
_diffrn_reflns_limit_l_max 17
_diffrn_reflns_limit_l_min -17
_diffrn_reflns_number 84318
_diffrn_reflns_theta_full 25.242
_diffrn_reflns_theta_max 25.747
_diffrn_reflns_theta_min 2.792
_exptl_absorpt_coefficient_mu 0.089
_exptl_absorpt_correction_T_max 0.7453
_exptl_absorpt_correction_T_min 0.7130
_exptl_absorpt_correction_type multi-scan
_exptl_absorpt_process_details
;
(SADABS-; Bruker, 2013)
;
_exptl_crystal_colour 'clear light colourless'
_exptl_crystal_density_diffrn 1.263
_exptl_crystal_description needle
_exptl_crystal_F_000 1986
_exptl_crystal_size_max 0.3
_exptl_crystal_size_mid 0.2
_exptl_crystal_size_min 0.1
_refine_diff_density_max 0.276
_refine_diff_density_min -0.157
_refine_ls_abs_structure_details
;
Flack <i>x</i> determined using 3323 quotients
[(<i>I</i>^+^)-(<i>I</i>^-^)]/[(<i>I</i>^+^)+(<i>I</i>^-^)]
(Parsons et al., 2013)
;
_refine_ls_abs_structure_Flack -0.1(3)
_refine_ls_extinction_method none
_refine_ls_goodness_of_fit_ref 1.064
_refine_ls_hydrogen_treatment mixed
_refine_ls_matrix_type full
_refine_ls_number_parameters 693
_refine_ls_number_reflns 9371
_refine_ls_number_restraints 4
_refine_ls_restrained_S_all 1.076
_refine_ls_R_factor_all 0.0520
_refine_ls_R_factor_gt 0.0381
_refine_ls_shift/su_max 0.000
_refine_ls_shift/su_mean 0.000
_refine_ls_structure_factor_coef Fsqd
_refine_ls_weighting_details 'w=1/[\s^2^(Fo^2^)+(0.0359P)^2^+2.1291P] where P=(Fo^2^+2Fc^2^)/3'
_refine_ls_weighting_scheme calc
_refine_ls_wR_factor_gt 0.0807
_refine_ls_wR_factor_ref 0.0862
_reflns_number_gt 7959
_reflns_number_total 9371
_reflns_threshold_expression 'I > 2\s(I)'
_cod_data_source_file vm2240sup1.cif
_cod_data_source_block I
_cod_original_cell_volume 4908.2(8)
_cod_original_formula_sum 'C52 H60.50 N6 O10.25'
_cod_database_code 2243603
_shelx_space_group_comment
;
The symmetry employed for this shelxl refinement is uniquely defined
by the following loop, which should always be used as a source of
symmetry information in preference to the above space-group names.
They are only intended as comments.
;

loop_
_space_group_symop_operation_xyz
'x, y, z'
'-x, y, -z'
'x+1/2, y+1/2, z'
'-x+1/2, y+1/2, -z'

loop_
_atom_site_type_symbol
_atom_site_label
_atom_site_fract_x
_atom_site_fract_y
_atom_site_fract_z
_atom_site_U_iso_or_equiv
_atom_site_adp_type
_atom_site_calc_flag
_atom_site_occupancy
_atom_site_disorder_assembly
_atom_site_disorder_group
O O5 0.33318(6) 0.37671(15) 0.30911(12) 0.0262(4) Uani d 1 . .
O O4 0.25033(7) 0.41245(17) 0.49754(15) 0.0367(5) Uani d 1 . .
O O6 0.37283(7) 0.35432(16) 0.07943(13) 0.0314(4) Uani d 1 . .
N N3 0.36969(8) 0.32535(18) 0.45153(14) 0.0252(5) Uani d 1 . .
N N2 0.32176(8) 0.50351(19) 0.50273(15) 0.0291(5) Uani d 1 . .
H H2 0.3537 0.4960 0.5038 0.035 Uiso calc 1 . .
O O7 0.25946(8) 0.5451(2) -0.00116(15) 0.0531(6) Uani d 1 . .
O O3 0.38550(8) 0.64671(17) 0.4803(2) 0.0552(7) Uani d 1 . .
O O9 0.40799(7) 0.7684(2) 0.02936(16) 0.0536(7) Uani d 1 . .
N N1 0.33544(8) 0.7906(2) 0.48045(17) 0.0351(6) Uani d 1 . .
H H1 0.3070 0.8150 0.4917 0.042 Uiso calc 1 . .
N N5 0.29721(8) 0.50901(18) 0.14594(15) 0.0277(5) Uani d 1 . .
H H5 0.3085 0.4583 0.1862 0.033 Uiso calc 1 . .
N N4 0.29975(8) 0.2897(2) 0.10755(15) 0.0302(5) Uani d 1 . .
O O2A 0.4152(8) 0.8404(16) 0.5865(9) 0.052(4) Uani d 0.498(6) A 1
O O10 0.47865(9) 0.8022(2) 0.12726(19) 0.0665(8) Uani d 1 . .
C C19 0.37162(9) 0.35712(19) 0.36445(17) 0.0221(5) Uani d 1 . .
O O8 0.36763(10) 0.74704(19) 0.2248(2) 0.0667(8) Uani d 1 . .
N N6 0.38529(8) 0.6049(2) 0.14123(16) 0.0335(5) Uani d 1 . .
H H6 0.3742 0.5463 0.1106 0.040 Uiso calc 1 . .
C C20 0.42128(9) 0.3761(2) 0.33809(17) 0.0224(5) Uani d 1 . .
C C14 0.29481(10) 0.4139(2) 0.49355(18) 0.0277(6) Uani d 1 . .
C C22 0.49273(10) 0.4901(2) 0.34994(19) 0.0300(6) Uani d 1 . .
H H22 0.5116 0.5499 0.3769 0.036 Uiso calc 1 . .
C C21 0.44813(10) 0.4663(2) 0.37539(19) 0.0264(6) Uani d 1 . .
H H21 0.4355 0.5113 0.4184 0.032 Uiso calc 1 . .
C C39 0.27589(10) 0.4803(3) 0.05996(19) 0.0336(7) Uani d 1 . .
C C34 0.34964(10) 0.2867(2) 0.11713(18) 0.0292(6) Uani d 1 . .
C C25 0.43896(10) 0.3099(2) 0.27349(17) 0.0264(6) Uani d 1 . .
C C15 0.32173(10) 0.3090(2) 0.48016(18) 0.0290(6) Uani d 1 . .
H H15 0.3004 0.2638 0.4327 0.035 Uiso calc 1 . .
C C23 0.50992(10) 0.4261(2) 0.2846(2) 0.0339(7) Uani d 1 . .
H H23 0.5403 0.4441 0.2659 0.041 Uiso calc 1 . .
C C32 0.37479(11) 0.1926(2) 0.1698(2) 0.0342(7) Uani d 1 . .
C C5 0.34545(10) 0.6858(2) 0.4894(2) 0.0362(7) Uani d 1 . .
C C42 0.22491(12) 0.6148(3) 0.2431(2) 0.0393(7) Uani d 1 . .
C C8 0.32288(11) 0.5941(3) 0.6886(2) 0.0368(7) Uani d 1 . .
C C18 0.41107(10) 0.2861(3) 0.52286(19) 0.0355(7) Uani d 1 . .
H H18A 0.4391 0.3375 0.5316 0.043 Uiso calc 1 . .
H H18B 0.4228 0.2143 0.5062 0.043 Uiso calc 1 . .
C C24 0.48386(10) 0.3365(2) 0.24582(19) 0.0326(7) Uani d 1 . .
C C6 0.30370(9) 0.6123(2) 0.5111(2) 0.0303(6) Uani d 1 . .
H H6A 0.2743 0.6231 0.4612 0.036 Uiso calc 1 . .
C C28 0.43711(12) 0.1101(2) 0.2858(2) 0.0382(7) Uani d 1 . .
C C38 0.27062(10) 0.3606(3) 0.03950(19) 0.0348(7) Uani d 1 . .
H H38 0.2789 0.3459 -0.0232 0.042 Uiso calc 1 . .
C C27 0.41520(10) 0.2032(2) 0.2421(2) 0.0306(6) Uani d 1 . .
C C7 0.28776(10) 0.6356(3) 0.6048(2) 0.0360(7) Uani d 1 . .
H H7A 0.2831(11) 0.715(3) 0.610(2) 0.043 Uiso d 1 . .
H H7B 0.2561(12) 0.604(3) 0.606(2) 0.043 Uiso d 1 . .
C C40 0.30215(11) 0.6212(2) 0.1744(2) 0.0344(7) Uani d 1 . .
H H40 0.2820 0.6644 0.1237 0.041 Uiso calc 1 . .
C C48 0.35480(12) 0.6626(2) 0.1841(2) 0.0395(7) Uani d 1 . .
C C51 0.44291(12) 0.7469(3) 0.1020(2) 0.0465(8) Uani d 1 . .
C C41 0.27949(12) 0.6391(2) 0.2612(2) 0.0403(7) Uani d 1 . .
H H41A 0.2962 0.5918 0.3116 0.048 Uiso calc 1 . .
H H41B 0.2848 0.7150 0.2818 0.048 Uiso calc 1 . .
C C49 0.43632(11) 0.6369(3) 0.1441(2) 0.0381(7) Uani d 1 . .
H H49 0.4534 0.6375 0.2103 0.046 Uiso calc 1 . .
C C31 0.35836(13) 0.0900(2) 0.1390(2) 0.0456(8) Uani d 1 . .
H H31 0.3315 0.0830 0.0888 0.055 Uiso calc 1 . .
C C17 0.38721(11) 0.2796(3) 0.6093(2) 0.0461(8) Uani d 1 . .
H H17A 0.3879 0.3506 0.6406 0.055 Uiso calc 1 . .
H H17B 0.4040 0.2256 0.6538 0.055 Uiso calc 1 . .
C C43 0.20546(13) 0.5304(3) 0.2867(2) 0.0406(8) Uani d 1 . .
H H43 0.2267 0.4876 0.3304 0.049 Uiso calc 1 . .
C C26 0.50273(12) 0.2713(3) 0.1714(2) 0.0459(8) Uani d 1 . .
H H26A 0.5078 0.1962 0.1920 0.069 Uiso calc 1 . .
H H26B 0.5341 0.3018 0.1604 0.069 Uiso calc 1 . .
H H26C 0.4785 0.2737 0.1139 0.069 Uiso calc 1 . .
C C35 0.26820(12) 0.2261(3) 0.1605(2) 0.0403(8) Uani d 1 . .
H H35A 0.2818 0.2267 0.2278 0.048 Uiso calc 1 . .
H H35B 0.2648 0.1504 0.1386 0.048 Uiso calc 1 . .
C C9 0.36689(11) 0.6476(3) 0.7211(3) 0.0515(9) Uani d 1 . .
H H9 0.3753 0.7096 0.6890 0.062 Uiso calc 1 . .
C C30 0.38083(14) -0.0007(3) 0.1809(3) 0.0563(10) Uani d 1 . .
H H30 0.3697 -0.0703 0.1592 0.068 Uiso calc 1 . .
C C36 0.21906(12) 0.2852(3) 0.1399(2) 0.0492(9) Uani d 1 . .
H H36A 0.2182 0.3463 0.1833 0.059 Uiso calc 1 . .
H H36B 0.1912 0.2358 0.1441 0.059 Uiso calc 1 . .
C C44 0.15538(13) 0.5070(3) 0.2676(2) 0.0488(9) Uani d 1 . .
H H44 0.1427 0.4490 0.2990 0.059 Uiso calc 1 . .
C C16 0.33427(11) 0.2449(3) 0.5705(2) 0.0434(8) Uani d 1 . .
H H16A 0.3324 0.1662 0.5584 0.052 Uiso calc 1 . .
H H16B 0.3117 0.2637 0.6138 0.052 Uiso calc 1 . .
C C29 0.41922(14) 0.0090(3) 0.2539(2) 0.0520(9) Uani d 1 . .
H H29 0.4339 -0.0543 0.2834 0.062 Uiso calc 1 . .
C C33 0.48036(13) 0.1160(3) 0.3656(2) 0.0466(8) Uani d 1 . .
H H33A 0.5112 0.1201 0.3410 0.070 Uiso calc 1 . .
H H33B 0.4807 0.0514 0.4044 0.070 Uiso calc 1 . .
H H33C 0.4771 0.1804 0.4030 0.070 Uiso calc 1 . .
C C37 0.21720(11) 0.3253(3) 0.0408(2) 0.0492(9) Uani d 1 . .
H H37A 0.1941 0.3867 0.0268 0.059 Uiso calc 1 . .
H H37B 0.2070 0.2668 -0.0047 0.059 Uiso calc 1 . .
C C50 0.46145(12) 0.5544(3) 0.0915(2) 0.0498(9) Uani d 1 . .
H H50A 0.4560 0.4818 0.1145 0.075 Uiso calc 1 . .
H H50B 0.4970 0.5693 0.1008 0.075 Uiso calc 1 . .
H H50C 0.4476 0.5587 0.0252 0.075 Uiso calc 1 . .
C C13 0.31123(13) 0.5060(3) 0.7362(2) 0.0546(9) Uani d 1 . .
H H13 0.2811 0.4689 0.7158 0.065 Uiso calc 1 . .
C C3 0.37093(12) 0.8660(3) 0.4522(3) 0.0506(9) Uani d 1 . .
H H3A 0.3893 0.8282 0.4082 0.061 Uiso calc 0.498(6) A 1
H H3B 0.3776 0.8469 0.3891 0.061 Uiso calc 0.502(6) A 2
C C45 0.12403(14) 0.5668(3) 0.2040(3) 0.0587(10) Uani d 1 . .
H H45 0.0898 0.5502 0.1903 0.070 Uiso calc 1 . .
C C47 0.19287(15) 0.6750(4) 0.1803(3) 0.0668(12) Uani d 1 . .
H H47 0.2053 0.7342 0.1500 0.080 Uiso calc 1 . .
C C52 0.41693(14) 0.8637(4) -0.0232(3) 0.0722(13) Uani d 1 . .
H H52A 0.3905 0.8713 -0.0770 0.108 Uiso calc 1 . .
H H52B 0.4487 0.8563 -0.0443 0.108 Uiso calc 1 . .
H H52C 0.4177 0.9278 0.0163 0.108 Uiso calc 1 . .
C C11 0.38662(15) 0.5233(4) 0.8454(3) 0.0675(12) Uani d 1 . .
H H11 0.4085 0.4988 0.8989 0.081 Uiso calc 1 . .
C C10 0.39836(14) 0.6128(4) 0.7984(3) 0.0665(12) Uani d 1 . .
H H10 0.4283 0.6505 0.8195 0.080 Uiso calc 1 . .
C C12 0.34359(16) 0.4694(4) 0.8155(3) 0.0695(12) Uani d 1 . .
H H12 0.3354 0.4074 0.8480 0.083 Uiso calc 1 . .
C C46 0.14300(16) 0.6512(4) 0.1605(3) 0.0794(14) Uani d 1 . .
H H46 0.1217 0.6935 0.1164 0.095 Uiso calc 1 . .
O O1B 0.46376(18) 0.8694(5) 0.5125(5) 0.082(2) Uani d 0.502(6) A 2
C C1A 0.4577(7) 0.8657(13) 0.6565(10) 0.065(4) Uani d 0.498(6) A 1
H H1AA 0.4865 0.8781 0.6266 0.098 Uiso calc 0.498(6) A 1
H H1AB 0.4645 0.8052 0.7000 0.098 Uiso calc 0.498(6) A 1
H H1AC 0.4510 0.9308 0.6902 0.098 Uiso calc 0.498(6) A 1
C C4A 0.3372(3) 0.9666(6) 0.3947(6) 0.0338(16) Uani d 0.498(6) A 1
H H4AA 0.314(3) 1.001(6) 0.437(5) 0.051 Uiso d 0.498(6) A 1
H H4AB 0.318(3) 0.951(6) 0.348(5) 0.051 Uiso d 0.498(6) A 1
H H4AC 0.365(3) 1.022(6) 0.380(5) 0.051 Uiso d 0.498(6) A 1
C C2B 0.4233(4) 0.8525(9) 0.5327(8) 0.051(3) Uani d 0.502(6) A 2
O O11 0.2727(2) 0.8908(5) 0.1778(4) 0.0166(14) Uani d 0.25 . .
H H11A 0.3048 0.8916 0.1906 0.025 Uiso d 0.25 . .
H H11B 0.2657 0.8381 0.1383 0.025 Uiso d 0.25 . .
C C4B 0.3574(3) 0.9738(5) 0.4551(7) 0.049(2) Uani d 0.502(6) A 2
H H4BA 0.3299 0.9887 0.4044 0.074 Uiso calc 0.502(6) A 2
H H4BB 0.3856 1.0197 0.4483 0.074 Uiso calc 0.502(6) A 2
H H4BC 0.3471 0.9891 0.5146 0.074 Uiso calc 0.502(6) A 2
C C2A 0.4049(2) 0.9141(6) 0.5214(4) 0.0317(15) Uani d 0.498(6) A 1
O O2B 0.4184(6) 0.8407(16) 0.6190(9) 0.044(3) Uani d 0.502(6) A 2
O O1A 0.42431(16) 1.0015(3) 0.5223(3) 0.0492(16) Uani d 0.498(6) A 1
C C1B 0.4595(6) 0.8377(14) 0.6925(11) 0.081(5) Uani d 0.502(6) A 2
H H1BA 0.4832 0.7835 0.6788 0.121 Uiso calc 0.502(6) A 2
H H1BB 0.4483 0.8188 0.7504 0.121 Uiso calc 0.502(6) A 2
H H1BC 0.4754 0.9088 0.6989 0.121 Uiso calc 0.502(6) A 2

loop_
_atom_site_aniso_label
_atom_site_aniso_U_11
_atom_site_aniso_U_22
_atom_site_aniso_U_33
_atom_site_aniso_U_12
_atom_site_aniso_U_13
_atom_site_aniso_U_23
O5 0.0269(9) 0.0271(10) 0.0227(9) 0.0019(8) -0.0009(8) -0.0012(8)
O4 0.0254(10) 0.0376(12) 0.0472(12) -0.0104(9) 0.0069(8) -0.0008(10)
O6 0.0302(10) 0.0322(11) 0.0318(10) 0.0050(9) 0.0054(8) -0.0008(9)
N3 0.0254(12) 0.0256(12) 0.0232(11) -0.0044(9) 0.0002(9) 0.0021(9)
N2 0.0221(11) 0.0308(13) 0.0348(13) -0.0061(10) 0.0056(9) -0.0074(11)
O7 0.0503(14) 0.0743(17) 0.0343(11) 0.0200(12) 0.0064(10) 0.0256(12)
O3 0.0292(12) 0.0309(12) 0.114(2) -0.0076(9) 0.0349(13) -0.0243(13)
O9 0.0327(12) 0.0701(18) 0.0595(15) 0.0071(11) 0.0126(11) 0.0410(13)
N1 0.0259(12) 0.0284(13) 0.0554(16) -0.0076(10) 0.0196(11) -0.0116(12)
N5 0.0354(13) 0.0248(12) 0.0246(12) 0.0065(10) 0.0099(10) 0.0053(10)
N4 0.0309(12) 0.0303(13) 0.0290(12) -0.0028(10) 0.0040(10) -0.0103(10)
O2A 0.041(5) 0.038(5) 0.065(10) -0.016(3) -0.026(7) 0.003(8)
O10 0.0492(15) 0.0653(18) 0.0834(19) -0.0116(14) 0.0069(13) 0.0320(15)
C19 0.0295(14) 0.0124(12) 0.0231(13) -0.0013(10) 0.0014(11) -0.0028(10)
O8 0.0794(18) 0.0229(12) 0.110(2) -0.0139(12) 0.0500(16) -0.0127(13)
N6 0.0345(13) 0.0342(13) 0.0325(13) -0.0013(11) 0.0081(10) 0.0046(11)
C20 0.0277(13) 0.0161(12) 0.0222(13) 0.0028(10) 0.0005(10) 0.0058(11)
C14 0.0282(15) 0.0322(15) 0.0219(14) -0.0075(12) 0.0020(11) 0.0003(12)
C22 0.0305(15) 0.0233(15) 0.0342(15) -0.0039(12) 0.0000(12) 0.0053(12)
C21 0.0305(15) 0.0200(13) 0.0269(14) 0.0013(11) 0.0000(11) 0.0012(11)
C39 0.0246(14) 0.052(2) 0.0257(15) 0.0092(13) 0.0095(12) 0.0095(14)
C34 0.0337(15) 0.0254(14) 0.0272(14) 0.0013(12) 0.0019(12) -0.0103(12)
C25 0.0307(14) 0.0229(14) 0.0241(13) 0.0047(11) 0.0006(11) 0.0036(11)
C15 0.0274(14) 0.0286(15) 0.0300(15) -0.0091(11) 0.0020(11) 0.0045(12)
C23 0.0269(14) 0.0369(17) 0.0379(17) -0.0005(13) 0.0057(12) 0.0097(14)
C32 0.0427(17) 0.0248(15) 0.0337(16) 0.0039(13) 0.0028(13) -0.0065(12)
C5 0.0258(15) 0.0318(17) 0.054(2) -0.0077(12) 0.0160(14) -0.0184(14)
C42 0.0492(18) 0.0316(16) 0.0422(17) 0.0097(14) 0.0227(14) -0.0042(14)
C8 0.0328(15) 0.0426(18) 0.0371(16) 0.0007(13) 0.0116(13) -0.0186(15)
C18 0.0313(15) 0.0407(17) 0.0315(15) -0.0012(13) -0.0032(12) 0.0135(14)
C24 0.0320(15) 0.0343(17) 0.0319(15) 0.0077(13) 0.0070(12) 0.0033(13)
C6 0.0210(13) 0.0302(15) 0.0406(16) -0.0080(12) 0.0084(11) -0.0110(13)
C28 0.0498(18) 0.0244(15) 0.0389(17) 0.0049(14) 0.0033(14) -0.0024(14)
C38 0.0255(14) 0.057(2) 0.0208(13) 0.0045(14) 0.0019(11) -0.0098(14)
C27 0.0378(16) 0.0226(14) 0.0316(15) 0.0033(12) 0.0069(12) -0.0036(12)
C7 0.0213(14) 0.043(2) 0.0457(18) -0.0077(13) 0.0109(13) -0.0152(15)
C40 0.0463(17) 0.0194(15) 0.0407(16) 0.0077(12) 0.0168(13) 0.0088(12)
C48 0.055(2) 0.0228(16) 0.0453(18) 0.0042(14) 0.0211(15) 0.0123(14)
C51 0.0326(17) 0.057(2) 0.051(2) 0.0011(16) 0.0109(15) 0.0229(17)
C41 0.058(2) 0.0239(16) 0.0442(18) 0.0049(14) 0.0228(15) 0.0003(13)
C49 0.0352(16) 0.0478(19) 0.0303(15) -0.0007(14) 0.0030(12) 0.0116(14)
C31 0.059(2) 0.0280(18) 0.0443(19) 0.0017(15) -0.0071(15) -0.0127(14)
C17 0.0407(17) 0.065(2) 0.0304(16) -0.0062(16) -0.0007(13) 0.0203(16)
C43 0.056(2) 0.0351(18) 0.0337(16) 0.0022(15) 0.0160(14) -0.0066(14)
C26 0.0419(18) 0.052(2) 0.0469(19) 0.0102(16) 0.0174(15) -0.0010(16)
C35 0.0485(19) 0.0351(17) 0.0394(17) -0.0185(15) 0.0138(14) -0.0148(14)
C9 0.0289(17) 0.046(2) 0.075(2) 0.0047(14) -0.0034(16) -0.0197(18)
C30 0.079(3) 0.0222(17) 0.060(2) 0.0023(17) -0.0101(19) -0.0131(16)
C36 0.0418(18) 0.049(2) 0.062(2) -0.0186(16) 0.0242(16) -0.0270(18)
C44 0.060(2) 0.042(2) 0.051(2) -0.0074(17) 0.0283(17) -0.0189(17)
C16 0.0408(18) 0.051(2) 0.0391(18) -0.0072(15) 0.0079(14) 0.0166(15)
C29 0.071(2) 0.0218(16) 0.058(2) 0.0099(16) -0.0032(18) -0.0010(16)
C33 0.057(2) 0.0244(16) 0.052(2) 0.0060(15) -0.0065(16) 0.0037(15)
C37 0.0285(16) 0.066(2) 0.052(2) -0.0036(15) 0.0053(14) -0.0270(18)
C50 0.0316(17) 0.073(2) 0.0423(19) 0.0083(17) 0.0006(14) 0.0043(18)
C13 0.055(2) 0.075(3) 0.0339(18) -0.022(2) 0.0101(15) -0.0034(18)
C3 0.048(2) 0.0403(19) 0.073(2) -0.0194(16) 0.0389(18) -0.0190(18)
C45 0.047(2) 0.069(3) 0.063(2) 0.009(2) 0.0205(19) -0.013(2)
C47 0.060(2) 0.064(3) 0.085(3) 0.023(2) 0.035(2) 0.034(2)
C52 0.047(2) 0.088(3) 0.089(3) 0.017(2) 0.032(2) 0.066(3)
C11 0.059(3) 0.093(4) 0.046(2) 0.008(2) -0.0040(18) -0.026(2)
C10 0.042(2) 0.062(3) 0.087(3) 0.0087(19) -0.013(2) -0.031(2)
C12 0.079(3) 0.091(3) 0.039(2) -0.013(2) 0.013(2) 0.005(2)
C46 0.053(3) 0.095(4) 0.094(3) 0.031(2) 0.022(2) 0.029(3)
O1B 0.034(3) 0.090(5) 0.129(6) -0.012(3) 0.029(3) 0.011(4)
C1A 0.067(8) 0.054(7) 0.063(8) -0.011(6) -0.020(6) 0.018(5)
C4A 0.029(4) 0.035(4) 0.038(4) 0.007(3) 0.007(3) 0.009(3)
C2B 0.040(5) 0.023(5) 0.095(9) -0.004(4) 0.027(6) -0.008(5)
O11 0.016(3) 0.015(3) 0.019(3) -0.002(3) 0.005(3) -0.001(3)
C4B 0.051(5) 0.035(4) 0.069(6) -0.002(3) 0.028(5) 0.012(4)
C2A 0.024(3) 0.025(4) 0.048(4) 0.000(3) 0.012(3) 0.001(3)
O2B 0.023(4) 0.034(4) 0.065(8) -0.008(3) -0.017(6) -0.012(6)
O1A 0.041(3) 0.027(3) 0.074(3) -0.017(2) -0.006(2) 0.009(2)
C1B 0.039(5) 0.087(11) 0.101(12) -0.018(6) -0.031(7) -0.012(9)

loop_
_atom_type_symbol
_atom_type_description
_atom_type_scat_dispersion_real
_atom_type_scat_dispersion_imag
_atom_type_scat_source
C C 0.0033 0.0016 'International Tables Vol C Tables 4.2.6.8 and 6.1.1.4'
H H 0.0000 0.0000 'International Tables Vol C Tables 4.2.6.8 and 6.1.1.4'
N N 0.0061 0.0033 'International Tables Vol C Tables 4.2.6.8 and 6.1.1.4'
O O 0.0106 0.0060 'International Tables Vol C Tables 4.2.6.8 and 6.1.1.4'

loop_
_geom_angle_atom_site_label_1
_geom_angle_atom_site_label_2
_geom_angle_atom_site_label_3
_geom_angle_site_symmetry_1
_geom_angle_site_symmetry_3
_geom_angle
_geom_angle_publ_flag
C19 N3 C15 . . 119.8(2) ?
C19 N3 C18 . . 127.6(2) ?
C15 N3 C18 . . 111.8(2) ?
C14 N2 H2 . . 116.9 ?
C14 N2 C6 . . 126.3(2) ?
C6 N2 H2 . . 116.9 ?
C51 O9 C52 . . 114.9(3) ?
C5 N1 H1 . . 119.5 ?
C5 N1 C3 . . 121.0(2) ?
C3 N1 H1 . . 119.5 ?
C39 N5 H5 . . 119.1 ?
C39 N5 C40 . . 121.9(2) ?
C40 N5 H5 . . 119.1 ?
C34 N4 C38 . . 120.9(2) ?
C34 N4 C35 . . 127.2(3) ?
C38 N4 C35 . . 112.0(2) ?
C2A O2A C1A . . 114.1(14) ?
O5 C19 N3 . . 120.5(2) ?
O5 C19 C20 . . 120.8(2) ?
N3 C19 C20 . . 118.5(2) ?
C48 N6 H6 . . 119.3 ?
C48 N6 C49 . . 121.5(3) ?
C49 N6 H6 . . 119.3 ?
C21 C20 C19 . . 117.9(2) ?
C21 C20 C25 . . 120.6(2) ?
C25 C20 C19 . . 121.3(2) ?
O4 C14 N2 . . 123.2(3) ?
O4 C14 C15 . . 120.1(2) ?
N2 C14 C15 . . 116.7(2) ?
C21 C22 H22 . . 120.3 ?
C21 C22 C23 . . 119.4(3) ?
C23 C22 H22 . . 120.3 ?
C20 C21 H21 . . 119.9 ?
C22 C21 C20 . . 120.1(3) ?
C22 C21 H21 . . 119.9 ?
O7 C39 N5 . . 123.8(3) ?
O7 C39 C38 . . 119.0(3) ?
N5 C39 C38 . . 117.2(2) ?
O6 C34 N4 . . 121.7(3) ?
O6 C34 C32 . . 121.8(2) ?
N4 C34 C32 . . 116.3(3) ?
C20 C25 C24 . . 118.9(2) ?
C20 C25 C27 . . 122.3(2) ?
C24 C25 C27 . . 118.3(2) ?
N3 C15 C14 . . 113.6(2) ?
N3 C15 H15 . . 109.1 ?
N3 C15 C16 . . 103.9(2) ?
C14 C15 H15 . . 109.1 ?
C14 C15 C16 . . 111.9(2) ?
C16 C15 H15 . . 109.1 ?
C22 C23 H23 . . 119.2 ?
C22 C23 C24 . . 121.7(3) ?
C24 C23 H23 . . 119.2 ?
C27 C32 C34 . . 123.4(2) ?
C31 C32 C34 . . 116.5(3) ?
C31 C32 C27 . . 120.0(3) ?
O3 C5 N1 . . 123.2(3) ?
O3 C5 C6 . . 120.2(3) ?
N1 C5 C6 . . 116.6(2) ?
C43 C42 C41 . . 121.6(3) ?
C47 C42 C41 . . 120.7(3) ?
C47 C42 C43 . . 117.7(3) ?
C9 C8 C7 . . 120.8(3) ?
C13 C8 C7 . . 120.8(3) ?
C13 C8 C9 . . 118.3(3) ?
N3 C18 H18A . . 111.3 ?
N3 C18 H18B . . 111.3 ?
N3 C18 C17 . . 102.3(2) ?
H18A C18 H18B . . 109.2 ?
C17 C18 H18A . . 111.3 ?
C17 C18 H18B . . 111.3 ?
C25 C24 C26 . . 120.6(3) ?
C23 C24 C25 . . 119.2(3) ?
C23 C24 C26 . . 120.2(3) ?
N2 C6 C5 . . 104.6(2) ?
N2 C6 H6A . . 107.9 ?
N2 C6 C7 . . 113.9(3) ?
C5 C6 H6A . . 107.9 ?
C7 C6 C5 . . 114.3(2) ?
C7 C6 H6A . . 107.9 ?
C27 C28 C33 . . 121.9(3) ?
C29 C28 C27 . . 119.1(3) ?
C29 C28 C33 . . 119.0(3) ?
N4 C38 C39 . . 115.6(2) ?
N4 C38 H38 . . 109.3 ?
N4 C38 C37 . . 103.5(3) ?
C39 C38 H38 . . 109.3 ?
C39 C38 C37 . . 109.6(2) ?
C37 C38 H38 . . 109.3 ?
C32 C27 C25 . . 123.8(2) ?
C32 C27 C28 . . 119.2(3) ?
C28 C27 C25 . . 116.9(2) ?
C8 C7 C6 . . 114.8(2) ?
C8 C7 H7A . . 110.1(19) ?
C8 C7 H7B . . 107.6(19) ?
C6 C7 H7A . . 108.4(19) ?
C6 C7 H7B . . 109.5(19) ?
H7A C7 H7B . . 106(3) ?
N5 C40 H40 . . 106.6 ?
N5 C40 C48 . . 113.0(2) ?
N5 C40 C41 . . 110.3(2) ?
C48 C40 H40 . . 106.6 ?
C48 C40 C41 . . 113.2(3) ?
C41 C40 H40 . . 106.6 ?
O8 C48 N6 . . 122.2(3) ?
O8 C48 C40 . . 121.5(3) ?
N6 C48 C40 . . 116.2(3) ?
O9 C51 C49 . . 112.6(3) ?
O10 C51 O9 . . 124.8(3) ?
O10 C51 C49 . . 122.3(3) ?
C42 C41 C40 . . 111.3(3) ?
C42 C41 H41A . . 109.4 ?
C42 C41 H41B . . 109.4 ?
C40 C41 H41A . . 109.4 ?
C40 C41 H41B . . 109.4 ?
H41A C41 H41B . . 108.0 ?
N6 C49 C51 . . 114.6(2) ?
N6 C49 H49 . . 108.6 ?
N6 C49 C50 . . 108.9(3) ?
C51 C49 H49 . . 108.6 ?
C50 C49 C51 . . 107.5(3) ?
C50 C49 H49 . . 108.6 ?
C32 C31 H31 . . 119.9 ?
C30 C31 C32 . . 120.2(3) ?
C30 C31 H31 . . 119.9 ?
C18 C17 H17A . . 111.2 ?
C18 C17 H17B . . 111.2 ?
C18 C17 C16 . . 103.0(2) ?
H17A C17 H17B . . 109.1 ?
C16 C17 H17A . . 111.2 ?
C16 C17 H17B . . 111.2 ?
C42 C43 H43 . . 119.4 ?
C42 C43 C44 . . 121.1(3) ?
C44 C43 H43 . . 119.4 ?
C24 C26 H26A . . 109.5 ?
C24 C26 H26B . . 109.5 ?
C24 C26 H26C . . 109.5 ?
H26A C26 H26B . . 109.5 ?
H26A C26 H26C . . 109.5 ?
H26B C26 H26C . . 109.5 ?
N4 C35 H35A . . 111.2 ?
N4 C35 H35B . . 111.2 ?
N4 C35 C36 . . 102.8(3) ?
H35A C35 H35B . . 109.1 ?
C36 C35 H35A . . 111.2 ?
C36 C35 H35B . . 111.2 ?
C8 C9 H9 . . 119.3 ?
C10 C9 C8 . . 121.4(4) ?
C10 C9 H9 . . 119.3 ?
C31 C30 H30 . . 119.9 ?
C29 C30 C31 . . 120.2(3) ?
C29 C30 H30 . . 119.9 ?
C35 C36 H36A . . 111.1 ?
C35 C36 H36B . . 111.1 ?
C35 C36 C37 . . 103.1(2) ?
H36A C36 H36B . . 109.1 ?
C37 C36 H36A . . 111.1 ?
C37 C36 H36B . . 111.1 ?
C43 C44 H44 . . 119.7 ?
C45 C44 C43 . . 120.6(3) ?
C45 C44 H44 . . 119.7 ?
C15 C16 C17 . . 103.5(2) ?
C15 C16 H16A . . 111.1 ?
C15 C16 H16B . . 111.1 ?
C17 C16 H16A . . 111.1 ?
C17 C16 H16B . . 111.1 ?
H16A C16 H16B . . 109.0 ?
C28 C29 H29 . . 119.4 ?
C30 C29 C28 . . 121.2(3) ?
C30 C29 H29 . . 119.4 ?
C28 C33 H33A . . 109.5 ?
C28 C33 H33B . . 109.5 ?
C28 C33 H33C . . 109.5 ?
H33A C33 H33B . . 109.5 ?
H33A C33 H33C . . 109.5 ?
H33B C33 H33C . . 109.5 ?
C38 C37 H37A . . 111.1 ?
C38 C37 H37B . . 111.1 ?
C36 C37 C38 . . 103.3(2) ?
C36 C37 H37A . . 111.1 ?
C36 C37 H37B . . 111.1 ?
H37A C37 H37B . . 109.1 ?
C49 C50 H50A . . 109.5 ?
C49 C50 H50B . . 109.5 ?
C49 C50 H50C . . 109.5 ?
H50A C50 H50B . . 109.5 ?
H50A C50 H50C . . 109.5 ?
H50B C50 H50C . . 109.5 ?
C8 C13 H13 . . 119.7 ?
C8 C13 C12 . . 120.5(3) ?
C12 C13 H13 . . 119.7 ?
N1 C3 H3A . . 108.7 ?
N1 C3 H3B . . 110.4 ?
N1 C3 C4A . . 106.0(3) ?
N1 C3 C2B . . 105.5(4) ?
C4A C3 H3A . . 108.7 ?
C2B C3 H3B . . 110.4 ?
C4B C3 N1 . . 114.2(4) ?
C4B C3 H3B . . 110.4 ?
C4B C3 C2B . . 105.8(6) ?
C2A C3 N1 . . 117.8(4) ?
C2A C3 H3A . . 108.7 ?
C2A C3 C4A . . 106.8(5) ?
C44 C45 H45 . . 120.6 ?
C44 C45 C46 . . 118.8(4) ?
C46 C45 H45 . . 120.6 ?
C42 C47 H47 . . 119.3 ?
C42 C47 C46 . . 121.3(4) ?
C46 C47 H47 . . 119.3 ?
O9 C52 H52A . . 109.5 ?
O9 C52 H52B . . 109.5 ?
O9 C52 H52C . . 109.5 ?
H52A C52 H52B . . 109.5 ?
H52A C52 H52C . . 109.5 ?
H52B C52 H52C . . 109.5 ?
C10 C11 H11 . . 120.0 ?
C12 C11 H11 . . 120.0 ?
C12 C11 C10 . . 120.1(4) ?
C9 C10 C11 . . 119.9(4) ?
C9 C10 H10 . . 120.1 ?
C11 C10 H10 . . 120.1 ?
C13 C12 H12 . . 120.1 ?
C11 C12 C13 . . 119.8(4) ?
C11 C12 H12 . . 120.1 ?
C45 C46 C47 . . 120.5(4) ?
C45 C46 H46 . . 119.7 ?
C47 C46 H46 . . 119.7 ?
O2A C1A H1AA . . 109.5 ?
O2A C1A H1AB . . 109.5 ?
O2A C1A H1AC . . 109.5 ?
H1AA C1A H1AB . . 109.5 ?
H1AA C1A H1AC . . 109.5 ?
H1AB C1A H1AC . . 109.5 ?
C3 C4A H4AA . . 110(4) ?
C3 C4A H4AB . . 117(5) ?
C3 C4A H4AC . . 102(4) ?
H4AA C4A H4AB . . 102(6) ?
H4AA C4A H4AC . . 113(5) ?
H4AB C4A H4AC . . 112(7) ?
O1B C2B C3 . . 120.9(9) ?
O1B C2B O2B . . 120.6(13) ?
O2B C2B C3 . . 117.7(9) ?
H11A O11 H11B . . 104.4 ?
C3 C4B H4BA . . 109.5 ?
C3 C4B H4BB . . 109.5 ?
C3 C4B H4BC . . 109.5 ?
H4BA C4B H4BB . . 109.5 ?
H4BA C4B H4BC . . 109.5 ?
H4BB C4B H4BC . . 109.5 ?
O2A C2A C3 . . 105.3(9) ?
O1A C2A O2A . . 125.2(10) ?
O1A C2A C3 . . 129.3(6) ?
C2B O2B C1B . . 122.3(15) ?
O2B C1B H1BA . . 109.5 ?
O2B C1B H1BB . . 109.5 ?
O2B C1B H1BC . . 109.5 ?
H1BA C1B H1BB . . 109.5 ?
H1BA C1B H1BC . . 109.5 ?
H1BB C1B H1BC . . 109.5 ?

loop_
_geom_bond_atom_site_label_1
_geom_bond_atom_site_label_2
_geom_bond_site_symmetry_2
_geom_bond_distance
_geom_bond_publ_flag
O5 C19 . 1.239(3) ?
O4 C14 . 1.235(3) ?
O6 C34 . 1.239(3) ?
N3 C19 . 1.343(3) ?
N3 C15 . 1.466(3) ?
N3 C18 . 1.486(3) ?
N2 H2 . 0.8800 ?
N2 C14 . 1.328(3) ?
N2 C6 . 1.449(4) ?
O7 C39 . 1.228(4) ?
O3 C5 . 1.232(3) ?
O9 C51 . 1.330(4) ?
O9 C52 . 1.452(4) ?
N1 H1 . 0.8800 ?
N1 C5 . 1.329(4) ?
N1 C3 . 1.461(4) ?
N5 H5 . 0.8800 ?
N5 C39 . 1.341(4) ?
N5 C40 . 1.450(4) ?
N4 C34 . 1.355(3) ?
N4 C38 . 1.459(4) ?
N4 C35 . 1.486(4) ?
O2A C1A . 1.449(14) ?
O2A C2A . 1.314(15) ?
O10 C51 . 1.203(4) ?
C19 C20 . 1.501(4) ?
O8 C48 . 1.225(4) ?
N6 H6 . 0.8800 ?
N6 C48 . 1.338(4) ?
N6 C49 . 1.452(4) ?
C20 C21 . 1.397(4) ?
C20 C25 . 1.401(4) ?
C14 C15 . 1.524(4) ?
C22 H22 . 0.9500 ?
C22 C21 . 1.375(4) ?
C22 C23 . 1.387(4) ?
C21 H21 . 0.9500 ?
C39 C38 . 1.513(5) ?
C34 C32 . 1.498(4) ?
C25 C24 . 1.404(4) ?
C25 C27 . 1.510(4) ?
C15 H15 . 1.0000 ?
C15 C16 . 1.529(4) ?
C23 H23 . 0.9500 ?
C23 C24 . 1.388(4) ?
C32 C27 . 1.402(4) ?
C32 C31 . 1.396(4) ?
C5 C6 . 1.540(4) ?
C42 C41 . 1.509(5) ?
C42 C43 . 1.379(4) ?
C42 C47 . 1.377(5) ?
C8 C7 . 1.513(4) ?
C8 C9 . 1.389(4) ?
C8 C13 . 1.363(5) ?
C18 H18A . 0.9900 ?
C18 H18B . 0.9900 ?
C18 C17 . 1.526(4) ?
C24 C26 . 1.517(4) ?
C6 H6A . 1.0000 ?
C6 C7 . 1.537(4) ?
C28 C27 . 1.403(4) ?
C28 C29 . 1.395(5) ?
C28 C33 . 1.517(4) ?
C38 H38 . 1.0000 ?
C38 C37 . 1.537(4) ?
C7 H7A . 0.99(4) ?
C7 H7B . 0.96(3) ?
C40 H40 . 1.0000 ?
C40 C48 . 1.519(4) ?
C40 C41 . 1.525(4) ?
C51 C49 . 1.518(5) ?
C41 H41A . 0.9900 ?
C41 H41B . 0.9900 ?
C49 H49 . 1.0000 ?
C49 C50 . 1.517(5) ?
C31 H31 . 0.9500 ?
C31 C30 . 1.374(5) ?
C17 H17A . 0.9900 ?
C17 H17B . 0.9900 ?
C17 C16 . 1.530(4) ?
C43 H43 . 0.9500 ?
C43 C44 . 1.388(5) ?
C26 H26A . 0.9800 ?
C26 H26B . 0.9800 ?
C26 H26C . 0.9800 ?
C35 H35A . 0.9900 ?
C35 H35B . 0.9900 ?
C35 C36 . 1.521(5) ?
C9 H9 . 0.9500 ?
C9 C10 . 1.369(5) ?
C30 H30 . 0.9500 ?
C30 C29 . 1.371(5) ?
C36 H36A . 0.9900 ?
C36 H36B . 0.9900 ?
C36 C37 . 1.526(5) ?
C44 H44 . 0.9500 ?
C44 C45 . 1.371(5) ?
C16 H16A . 0.9900 ?
C16 H16B . 0.9900 ?
C29 H29 . 0.9500 ?
C33 H33A . 0.9800 ?
C33 H33B . 0.9800 ?
C33 H33C . 0.9800 ?
C37 H37A . 0.9900 ?
C37 H37B . 0.9900 ?
C50 H50A . 0.9800 ?
C50 H50B . 0.9800 ?
C50 H50C . 0.9800 ?
C13 H13 . 0.9500 ?
C13 C12 . 1.409(5) ?
C3 H3A . 1.0000 ?
C3 H3B . 1.0000 ?
C3 C4A . 1.688(8) ?
C3 C2B . 1.704(13) ?
C3 C4B . 1.389(7) ?
C3 C2A . 1.388(7) ?
C45 H45 . 0.9500 ?
C45 C46 . 1.373(6) ?
C47 H47 . 0.9500 ?
C47 C46 . 1.384(6) ?
C52 H52A . 0.9800 ?
C52 H52B . 0.9800 ?
C52 H52C . 0.9800 ?
C11 H11 . 0.9500 ?
C11 C10 . 1.372(6) ?
C11 C12 . 1.363(6) ?
C10 H10 . 0.9500 ?
C12 H12 . 0.9500 ?
C46 H46 . 0.9500 ?
O1B C2B . 1.218(10) ?
C1A H1AA . 0.9800 ?
C1A H1AB . 0.9800 ?
C1A H1AC . 0.9800 ?
C4A H4AA . 1.05(7) ?
C4A H4AB . 0.81(8) ?
C4A H4AC . 1.08(8) ?
C2B O2B . 1.301(17) ?
O11 H11A . 0.8705 ?
O11 H11B . 0.8699 ?
C4B H4BA . 0.9800 ?
C4B H4BB . 0.9800 ?
C4B H4BC . 0.9800 ?
C2A O1A . 1.205(8) ?
O2B C1B . 1.419(13) ?
C1B H1BA . 0.9800 ?
C1B H1BB . 0.9800 ?
C1B H1BC . 0.9800 ?

loop_
_geom_hbond_atom_site_label_D
_geom_hbond_atom_site_label_H
_geom_hbond_atom_site_label_A
_geom_hbond_site_symmetry_D
_geom_hbond_site_symmetry_H
_geom_hbond_site_symmetry_A
_geom_hbond_distance_DH
_geom_hbond_distance_HA
_geom_hbond_distance_DA
_geom_hbond_angle_DHA
_geom_hbond_publ_flag
N5 H5 O5 1_555 1_555 1_555 0.88 2.07 2.923(3) 162 y
N6 H6 O6 1_555 1_555 1_555 0.88 2.42 3.233(3) 154 y
C9 H9 O2B 1_555 1_555 1_555 0.95 2.35 3.270(18) 164 y
C21 H21 O3 1_555 1_555 1_555 0.95 2.44 3.352(4) 161 y
C35 H35A O5 1_555 1_555 1_555 0.99 2.51 3.171(4) 124 y
C43 H43 O4 1_555 1_555 1_555 0.95 2.59 3.443(4) 149 y
N1 H1 O4 1_555 1_555 4_556 0.88 2.01 2.865(3) 163 y
C1B H1BB O10 1_555 1_555 2_656 0.98 2.46 2.913(16) 108 y
C30 H30 O8 1_555 1_555 1_545 0.95 2.46 3.222(4) 137 y
C35 H35 O7 1_555 1_555 4_545 0.99 2.39 3.228(4) 142 y
C52 H52B O10 1_555 1_555 2_655 0.98 2.60 3.559(5) 166 y
O11 H11A O8 1_555 1_555 1_555 0.87 2.48 3.136(6) 133 y
C13 H13 O11 1_555 1_555 4_546 0.95 2.52 3.155(7) 124 y
C36 H36B Cg3 1_555 1_555 4_546 0.99 2.94 3.845(4) 152 y
C4A H4AC Cg5 1_555 1_555 1_565 1.05(8) 2.93(7) 3.770(8) 135(5) y

loop_
_geom_torsion_atom_site_label_1
_geom_torsion_atom_site_label_2
_geom_torsion_atom_site_label_3
_geom_torsion_atom_site_label_4
_geom_torsion_site_symmetry_1
_geom_torsion_site_symmetry_2
_geom_torsion_site_symmetry_3
_geom_torsion_site_symmetry_4
_geom_torsion
_geom_torsion_publ_flag
C20 C19 N3 C15 ? ? ? ? 178.3(2) y
C19 N3 C15 C14 . . . . -73.4(3) y
N3 C15 C14 N2 . . . . -17.5(3) y
C15 C14 N2 C6 . . . . 176.5(2) y
C14 N2 C6 C5 . . . . -163.0(2) y
N2 C6 C5 N1 . . . . 171.4(2) y
C6 C5 N1 C3 . . . . -174.8(3) y
C5 N1 C3 C2B . . . . -58.0(5) y
N1 C3 C2B O2B . . . . -39.6(13) y
C32 C34 N4 C38 . . . . -164.6(2) y
C34 N4 C38 C39 . . . . -69.1(3) y
N4 C38 C39 N5 . . . . -14.4(4) y
C38 C39 N5 C40 . . . . -177.2(2) y
C39 N5 C40 C48 . . . . -106.8(3) y
N5 C40 C48 N6 . . . . 18.6(3) y
C40 C48 N6 C49 . . . . 179.1(2) y
C48 N6 C49 C51 . . . . -60.9(3) y
N6 C49 C51 O9 . . . . -35.0(4) y
